data_1510001
loop_
_publ_author_name
'Jeong, M.S.'
'Kim, Y.'
'Jang, S.B.'
'Song, S.H.'
'Park, S.Y.'

_publ_section_title
;
 Two crystal structures of the vacuum-dehydrated fully Ag(+)-exchanged
 zeolite X
;
_journal_name_full 'Journal of the Korean Chemical Society'
_journal_page_first 474
_journal_page_last 482
_journal_volume 40
_journal_year 1996
_chemical_formula_sum 'Ag92 Al92 O384 Si100'
_chemical_name_systematic 'Ag92 (Al92 Si100 O384)'
_space_group_IT_number 203
_symmetry_space_group_name_Hall '-F 2uv 2vw 3'
_symmetry_space_group_name_H-M 'F d -3 :2'
_cell_angle_alpha 90
_cell_angle_beta 90
_cell_angle_gamma 90
_cell_formula_units_Z 1
_cell_length_a 24.922
_cell_length_b 24.922
_cell_length_c 24.922
_cell_volume 15479.206
_citation_journal_id_ASTM JKCSEZ
_cod_data_source_file silver3-x_314.cif
_cod_data_source_block Ag92Al92O384Si100
_cod_original_cell_volume 15479.21
_cod_database_code 1510001

loop_
_symmetry_equiv_pos_as_xyz
x,y,z
-x+1/4,-y+1/4,z
x,-y+1/4,-z+1/4
-x+1/4,y,-z+1/4
z,x,y
-z+1/4,-x+1/4,y
z,-x+1/4,-y+1/4
-z+1/4,x,-y+1/4
y,z,x
y,-z+1/4,-x+1/4
-y+1/4,z,-x+1/4
-y+1/4,-z+1/4,x
-x,-y,-z
x-1/4,y-1/4,-z
-x,y-1/4,z-1/4
x-1/4,-y,z-1/4
-z,-x,-y
z-1/4,x-1/4,-y
-z,x-1/4,y-1/4
z-1/4,-x,y-1/4
-y,-z,-x
-y,z-1/4,x-1/4
y-1/4,-z,x-1/4
y-1/4,z-1/4,-x
x,y+1/2,z+1/2
-x+1/4,-y+3/4,z+1/2
x,-y+3/4,-z+3/4
-x+1/4,y+1/2,-z+3/4
z,x+1/2,y+1/2
-z+1/4,-x+3/4,y+1/2
z,-x+3/4,-y+3/4
-z+1/4,x+1/2,-y+3/4
y,z+1/2,x+1/2
y,-z+3/4,-x+3/4
-y+1/4,z+1/2,-x+3/4
-y+1/4,-z+3/4,x+1/2
-x,-y+1/2,-z+1/2
x-1/4,y+1/4,-z+1/2
-x,y+1/4,z+1/4
x-1/4,-y+1/2,z+1/4
-z,-x+1/2,-y+1/2
z-1/4,x+1/4,-y+1/2
-z,x+1/4,y+1/4
z-1/4,-x+1/2,y+1/4
-y,-z+1/2,-x+1/2
-y,z+1/4,x+1/4
y-1/4,-z+1/2,x+1/4
y-1/4,z+1/4,-x+1/2
x+1/2,y,z+1/2
-x+3/4,-y+1/4,z+1/2
x+1/2,-y+1/4,-z+3/4
-x+3/4,y,-z+3/4
z+1/2,x,y+1/2
-z+3/4,-x+1/4,y+1/2
z+1/2,-x+1/4,-y+3/4
-z+3/4,x,-y+3/4
y+1/2,z,x+1/2
y+1/2,-z+1/4,-x+3/4
-y+3/4,z,-x+3/4
-y+3/4,-z+1/4,x+1/2
-x+1/2,-y,-z+1/2
x+1/4,y-1/4,-z+1/2
-x+1/2,y-1/4,z+1/4
x+1/4,-y,z+1/4
-z+1/2,-x,-y+1/2
z+1/4,x-1/4,-y+1/2
-z+1/2,x-1/4,y+1/4
z+1/4,-x,y+1/4
-y+1/2,-z,-x+1/2
-y+1/2,z-1/4,x+1/4
y+1/4,-z,x+1/4
y+1/4,z-1/4,-x+1/2
x+1/2,y+1/2,z
-x+3/4,-y+3/4,z
x+1/2,-y+3/4,-z+1/4
-x+3/4,y+1/2,-z+1/4
z+1/2,x+1/2,y
-z+3/4,-x+3/4,y
z+1/2,-x+3/4,-y+1/4
-z+3/4,x+1/2,-y+1/4
y+1/2,z+1/2,x
y+1/2,-z+3/4,-x+1/4
-y+3/4,z+1/2,-x+1/4
-y+3/4,-z+3/4,x
-x+1/2,-y+1/2,-z
x+1/4,y+1/4,-z
-x+1/2,y+1/4,z-1/4
x+1/4,-y+1/2,z-1/4
-z+1/2,-x+1/2,-y
z+1/4,x+1/4,-y
-z+1/2,x+1/4,y-1/4
z+1/4,-x+1/2,y-1/4
-y+1/2,-z+1/2,-x
-y+1/2,z+1/4,x-1/4
y+1/4,-z+1/2,x-1/4
y+1/4,z+1/4,-x

loop_
_atom_site_label
_atom_site_type_symbol
_atom_site_fract_x
_atom_site_fract_y
_atom_site_fract_z
_atom_site_occupancy
_atom_site_U_iso_or_equiv
O2 O-2 -0.002 0 0.145 1 0.0
O3 O-2 -0.027 0.067 0.072 1 0.0
Si1 Si+4 -0.0516 0.0363 0.124 1 0.0
Ag5 Ag+1 0.429 0.08 -0.005 0.125 0.0
O4 O-2 -0.073 0.078 0.171 1 0.0
Ag1 Ag+1 0 0 0 1 0.0
Ag2 Ag+1 0.0821 0.0821 0.0821 1 0.0
O1 O-2 0.898 0.002 0.098 1 0.0
Al1 Al+3 -0.0509 0.123 0.037 0.9583 0.0
Si2 Si+4 -0.0509 0.123 0.037 0.0417 0.0
Ag4 Ag+1 0.2337 0.2337 0.2337 0.4687 0.0
Ag3 Ag+1 0.1849 0.1849 0.1849 0.5312 0.0
